data_7103067
loop_
_publ_author_name
'Fudickar, Werner'
'Linker, Torsten'

_publ_section_title
;
 Remote substituent effects on the photooxygenation of
 9,10-diarylanthracenes: strong evidence for polar intermediates.
;
_journal_issue 15
_journal_name_full 'Chemical communications (Cambridge, England)'
_journal_page_first 1771
_journal_page_last 1773
_journal_paper_doi 10.1039/b719637g
_journal_year 2008
_chemical_formula_sum 'C28 H22 O2'
_chemical_formula_weight 390.46
_chemical_name_systematic
;
?
;
_space_group_IT_number 61
_symmetry_cell_setting orthorhombic
_symmetry_space_group_name_Hall '-P 2ac 2ab'
_symmetry_space_group_name_H-M 'P b c a'
_atom_sites_solution_hydrogens geom
_atom_sites_solution_primary direct
_atom_sites_solution_secondary difmap
_audit_creation_method SHELXL-97
_cell_angle_alpha 90.00
_cell_angle_beta 90.00
_cell_angle_gamma 90.00
_cell_formula_units_Z 8
_cell_length_a 17.4125(9)
_cell_length_b 11.1909(5)
_cell_length_c 21.1510(12)
_cell_measurement_temperature 293(2)
_cell_volume 4121.5(4)
_computing_structure_refinement 'SHELXL-97 (Sheldrick, 1997)'
_computing_structure_solution 'SHELXS-97 (Sheldrick, 1990)'
_diffrn_ambient_temperature 293(2)
_diffrn_measured_fraction_theta_full 0.999
_diffrn_measured_fraction_theta_max 0.999
_diffrn_radiation_monochromator graphite
_diffrn_radiation_source 'fine-focus sealed tube'
_diffrn_radiation_type MoK\a
_diffrn_radiation_wavelength 0.71073
_diffrn_reflns_av_R_equivalents 0.0340
_diffrn_reflns_av_sigmaI/netI 0.0167
_diffrn_reflns_limit_h_max 20
_diffrn_reflns_limit_h_min -20
_diffrn_reflns_limit_k_max 12
_diffrn_reflns_limit_k_min -13
_diffrn_reflns_limit_l_max 25
_diffrn_reflns_limit_l_min -25
_diffrn_reflns_number 25136
_diffrn_reflns_theta_full 25.00
_diffrn_reflns_theta_max 25.00
_diffrn_reflns_theta_min 1.93
_exptl_absorpt_coefficient_mu 0.078
_exptl_crystal_density_diffrn 1.259
_exptl_crystal_density_method 'not measured'
_exptl_crystal_F_000 1648
_refine_diff_density_max 0.173
_refine_diff_density_min -0.137
_refine_diff_density_rms 0.034
_refine_ls_extinction_coef 0.0087(9)
_refine_ls_extinction_expression Fc^*^=kFc[1+0.001xFc^2^\l^3^/sin(2\q)]^-1/4^
_refine_ls_extinction_method SHELXL
_refine_ls_goodness_of_fit_ref 1.054
_refine_ls_hydrogen_treatment mixed
_refine_ls_matrix_type full
_refine_ls_number_parameters 338
_refine_ls_number_reflns 3630
_refine_ls_number_restraints 0
_refine_ls_restrained_S_all 1.054
_refine_ls_R_factor_all 0.0499
_refine_ls_R_factor_gt 0.0388
_refine_ls_shift/su_max 0.000
_refine_ls_shift/su_mean 0.000
_refine_ls_structure_factor_coef Fsqd
_refine_ls_weighting_details 'calc w=1/[\s^2^(Fo^2^)+(0.0621P)^2^+0.4461P] where P=(Fo^2^+2Fc^2^)/3'
_refine_ls_weighting_scheme calc
_refine_ls_wR_factor_gt 0.1005
_refine_ls_wR_factor_ref 0.1060
_reflns_number_gt 2904
_reflns_number_total 3630
_reflns_threshold_expression >2sigma(I)
_cod_data_source_file b719637g.txt
_cod_data_source_block fud7i
_cod_database_code 7103067

loop_
_symmetry_equiv_pos_as_xyz
'x, y, z'
'-x+1/2, -y, z+1/2'
'x+1/2, -y+1/2, -z'
'-x, y+1/2, -z+1/2'
'-x, -y, -z'
'x-1/2, y, -z-1/2'
'-x-1/2, y-1/2, z'
'x, -y-1/2, z-1/2'

loop_
_atom_site_label
_atom_site_type_symbol
_atom_site_fract_x
_atom_site_fract_y
_atom_site_fract_z
_atom_site_U_iso_or_equiv
_atom_site_adp_type
_atom_site_occupancy
_atom_site_symmetry_multiplicity
_atom_site_calc_flag
_atom_site_refinement_flags
_atom_site_disorder_assembly
_atom_site_disorder_group
C1 C 0.08639(7) 0.14806(12) 0.20532(6) 0.0345(3) Uani 1 1 d . . .
C2 C 0.07667(7) 0.22406(12) 0.15295(6) 0.0355(3) Uani 1 1 d . . .
C3 C 0.02748(8) 0.32593(13) 0.15534(7) 0.0415(3) Uani 1 1 d . . .
H3 H -0.0006(9) 0.3394(14) 0.1952(8) 0.050 Uiso 1 1 d . . .
C4 C 0.01940(9) 0.39939(14) 0.10482(7) 0.0474(4) Uani 1 1 d . . .
H4 H -0.0131(9) 0.4703(16) 0.1092(8) 0.057 Uiso 1 1 d . . .
C5 C 0.06060(9) 0.37743(15) 0.04864(7) 0.0501(4) Uani 1 1 d . . .
H5 H 0.0550(10) 0.4314(16) 0.0120(8) 0.060 Uiso 1 1 d . . .
C6 C 0.10846(8) 0.28217(14) 0.04406(7) 0.0449(4) Uani 1 1 d . . .
H6 H 0.1375(9) 0.2674(15) 0.0051(8) 0.054 Uiso 1 1 d . . .
C7 C 0.11801(7) 0.20086(12) 0.09545(6) 0.0361(3) Uani 1 1 d . . .
C8 C 0.16625(7) 0.10106(12) 0.09116(6) 0.0361(3) Uani 1 1 d . . .
C9 C 0.17448(7) 0.02325(12) 0.14274(6) 0.0348(3) Uani 1 1 d . . .
C10 C 0.22295(8) -0.07983(13) 0.14048(7) 0.0402(3) Uani 1 1 d . . .
H10 H 0.2511(9) -0.0965(14) 0.1022(8) 0.048 Uiso 1 1 d . . .
C11 C 0.23065(8) -0.15326(14) 0.19100(7) 0.0445(3) Uani 1 1 d . . .
H11 H 0.2642(10) -0.2236(15) 0.1887(7) 0.053 Uiso 1 1 d . . .
C12 C 0.19043(9) -0.12935(13) 0.24773(7) 0.0438(3) Uani 1 1 d . . .
H12 H 0.1971(9) -0.1822(15) 0.2837(8) 0.053 Uiso 1 1 d . . .
C13 C 0.14390(8) -0.03321(13) 0.25216(6) 0.0386(3) Uani 1 1 d . . .
H13 H 0.1159(9) -0.0171(13) 0.2901(8) 0.046 Uiso 1 1 d . . .
C14 C 0.13388(7) 0.04773(12) 0.20048(6) 0.0339(3) Uani 1 1 d . . .
C15 C 0.04888(8) 0.17864(12) 0.26680(6) 0.0389(3) Uani 1 1 d . . .
C16 C 0.09061(10) 0.23656(15) 0.31378(7) 0.0520(4) Uani 1 1 d . . .
H16 H 0.1479(11) 0.2469(17) 0.3069(8) 0.062 Uiso 1 1 d . . .
C17 C 0.05616(13) 0.26832(17) 0.37065(8) 0.0665(5) Uani 1 1 d . . .
H17 H 0.0887(12) 0.3098(19) 0.4021(10) 0.080 Uiso 1 1 d . . .
C18 C -0.01966(12) 0.24199(18) 0.38051(8) 0.0665(5) Uani 1 1 d . . .
H18 H -0.0467(12) 0.2661(19) 0.4214(10) 0.080 Uiso 1 1 d . . .
C19 C -0.06176(11) 0.18290(16) 0.33555(7) 0.0565(4) Uani 1 1 d . . .
H19 H -0.1166(12) 0.1618(17) 0.3408(9) 0.068 Uiso 1 1 d . . .
C20 C -0.02776(8) 0.15079(13) 0.27865(6) 0.0435(3) Uani 1 1 d . . .
C21 C -0.13737(10) 0.0409(2) 0.24514(10) 0.0622(5) Uani 1 1 d . . .
H21A H -0.1777(12) 0.1029(18) 0.2546(9) 0.075 Uiso 1 1 d . . .
H21B H -0.1347(11) -0.0125(18) 0.2836(10) 0.075 Uiso 1 1 d . . .
H21C H -0.1516(11) -0.0085(18) 0.2042(10) 0.075 Uiso 1 1 d . . .
C22 C 0.21033(8) 0.07747(14) 0.03172(6) 0.0427(3) Uani 1 1 d . . .
C23 C 0.28322(9) 0.12502(17) 0.02374(8) 0.0552(4) Uani 1 1 d . . .
H23 H 0.3056(11) 0.1786(17) 0.0563(9) 0.066 Uiso 1 1 d . . .
C24 C 0.32578(12) 0.1010(2) -0.02985(10) 0.0763(6) Uani 1 1 d . . .
H24 H 0.3788(14) 0.137(2) -0.0319(11) 0.092 Uiso 1 1 d . . .
C25 C 0.29484(14) 0.0279(3) -0.07545(10) 0.0882(8) Uani 1 1 d . . .
H25 H 0.3232(14) 0.014(2) -0.1134(13) 0.106 Uiso 1 1 d . . .
C26 C 0.22228(14) -0.0190(2) -0.06938(8) 0.0800(6) Uani 1 1 d . . .
H26 H 0.1999(13) -0.069(2) -0.0991(12) 0.096 Uiso 1 1 d . . .
C27 C 0.17905(10) 0.00680(16) -0.01568(7) 0.0552(4) Uani 1 1 d . . .
C28 C 0.06639(17) -0.0896(3) -0.05576(12) 0.0893(7) Uani 1 1 d . . .
H27A H 0.0642(14) -0.035(2) -0.0956(13) 0.107 Uiso 1 1 d . . .
H27B H 0.0961(15) -0.164(3) -0.0672(12) 0.107 Uiso 1 1 d . . .
H27C H 0.0164(16) -0.113(2) -0.0349(12) 0.107 Uiso 1 1 d . . .
O1 O -0.06489(6) 0.09277(11) 0.23123(5) 0.0573(3) Uani 1 1 d . . .
O2 O 0.10656(7) -0.03344(14) -0.00535(6) 0.0760(4) Uani 1 1 d . . .

loop_
_atom_site_aniso_label
_atom_site_aniso_U_11
_atom_site_aniso_U_22
_atom_site_aniso_U_33
_atom_site_aniso_U_23
_atom_site_aniso_U_13
_atom_site_aniso_U_12
C1 0.0317(6) 0.0412(7) 0.0306(6) -0.0029(5) -0.0018(5) -0.0031(5)
C2 0.0326(6) 0.0418(7) 0.0321(6) -0.0029(5) -0.0047(5) -0.0024(5)
C3 0.0414(7) 0.0444(8) 0.0388(7) -0.0036(6) -0.0051(6) 0.0030(6)
C4 0.0473(8) 0.0455(8) 0.0496(8) 0.0008(7) -0.0109(7) 0.0056(7)
C5 0.0525(9) 0.0540(9) 0.0439(8) 0.0117(7) -0.0099(7) 0.0014(7)
C6 0.0448(8) 0.0559(9) 0.0342(7) 0.0045(6) -0.0036(6) -0.0027(7)
C7 0.0329(6) 0.0443(8) 0.0311(6) 0.0002(5) -0.0042(5) -0.0042(6)
C8 0.0317(6) 0.0466(8) 0.0299(6) -0.0021(5) -0.0009(5) -0.0042(6)
C9 0.0294(6) 0.0425(7) 0.0325(7) -0.0028(5) -0.0010(5) -0.0041(5)
C10 0.0362(7) 0.0460(8) 0.0384(7) -0.0031(6) 0.0041(6) 0.0008(6)
C11 0.0412(8) 0.0433(8) 0.0489(8) -0.0001(6) 0.0014(6) 0.0040(6)
C12 0.0470(8) 0.0434(8) 0.0411(7) 0.0063(6) -0.0002(6) 0.0017(6)
C13 0.0406(7) 0.0435(8) 0.0316(7) 0.0003(6) 0.0016(5) -0.0023(6)
C14 0.0317(6) 0.0397(7) 0.0303(6) -0.0020(5) -0.0013(5) -0.0040(5)
C15 0.0445(7) 0.0398(7) 0.0325(7) -0.0006(5) 0.0007(5) 0.0047(6)
C16 0.0622(10) 0.0568(9) 0.0369(8) -0.0076(7) -0.0043(7) -0.0003(8)
C17 0.0960(14) 0.0648(11) 0.0386(8) -0.0136(8) -0.0051(9) 0.0040(10)
C18 0.0900(14) 0.0732(12) 0.0363(8) -0.0033(8) 0.0137(9) 0.0202(10)
C19 0.0583(9) 0.0667(11) 0.0443(8) 0.0052(7) 0.0149(7) 0.0149(8)
C20 0.0465(8) 0.0487(8) 0.0354(7) 0.0024(6) 0.0025(6) 0.0061(6)
C21 0.0447(9) 0.0704(12) 0.0716(11) 0.0080(10) 0.0067(8) -0.0078(8)
C22 0.0413(7) 0.0553(8) 0.0315(7) 0.0040(6) 0.0028(6) 0.0050(7)
C23 0.0412(8) 0.0737(11) 0.0506(9) 0.0122(8) 0.0081(7) 0.0009(8)
C24 0.0556(10) 0.1088(17) 0.0645(12) 0.0251(12) 0.0236(9) 0.0121(11)
C25 0.0822(15) 0.136(2) 0.0465(10) 0.0164(12) 0.0277(10) 0.0360(15)
C26 0.0938(16) 0.1096(17) 0.0366(9) -0.0115(10) 0.0037(9) 0.0217(13)
C27 0.0565(9) 0.0723(11) 0.0369(8) -0.0048(7) 0.0007(7) 0.0048(8)
C28 0.1088(19) 0.0912(16) 0.0680(13) -0.0206(12) -0.0286(13) -0.0228(15)
O1 0.0446(6) 0.0796(8) 0.0478(6) -0.0060(5) 0.0054(5) -0.0137(6)
O2 0.0687(8) 0.1067(11) 0.0528(7) -0.0281(7) -0.0038(6) -0.0261(8)

loop_
_atom_type_symbol
_atom_type_description
_atom_type_scat_dispersion_real
_atom_type_scat_dispersion_imag
_atom_type_scat_source
C C 0.0033 0.0016 'International Tables Vol C Tables 4.2.6.8 and 6.1.1.4'
H H 0.0000 0.0000 'International Tables Vol C Tables 4.2.6.8 and 6.1.1.4'
O O 0.0106 0.0060 'International Tables Vol C Tables 4.2.6.8 and 6.1.1.4'

loop_
_geom_angle_atom_site_label_1
_geom_angle_atom_site_label_2
_geom_angle_atom_site_label_3
_geom_angle
_geom_angle_site_symmetry_1
_geom_angle_site_symmetry_3
_geom_angle_publ_flag
C14 C1 C2 119.93(11) . . ?
C14 C1 C15 120.39(11) . . ?
C2 C1 C15 119.60(12) . . ?
C1 C2 C3 121.82(12) . . ?
C1 C2 C7 119.80(12) . . ?
C3 C2 C7 118.37(12) . . ?
C4 C3 C2 121.26(14) . . ?
C3 C4 C5 120.40(14) . . ?
C6 C5 C4 120.66(14) . . ?
C5 C6 C7 121.20(14) . . ?
C8 C7 C6 121.94(12) . . ?
C8 C7 C2 119.96(12) . . ?
C6 C7 C2 118.10(12) . . ?
C7 C8 C9 120.39(11) . . ?
C7 C8 C22 120.18(12) . . ?
C9 C8 C22 119.42(12) . . ?
C8 C9 C10 122.33(11) . . ?
C8 C9 C14 119.48(12) . . ?
C10 C9 C14 118.19(12) . . ?
C11 C10 C9 121.42(13) . . ?
C10 C11 C12 120.35(14) . . ?
C13 C12 C11 120.44(14) . . ?
C12 C13 C14 121.66(13) . . ?
C1 C14 C13 121.65(11) . . ?
C1 C14 C9 120.40(12) . . ?
C13 C14 C9 117.94(12) . . ?
C16 C15 C20 118.42(13) . . ?
C16 C15 C1 119.99(13) . . ?
C20 C15 C1 121.59(12) . . ?
C17 C16 C15 120.78(17) . . ?
C18 C17 C16 119.54(17) . . ?
C17 C18 C19 120.93(15) . . ?
C18 C19 C20 119.88(17) . . ?
O1 C20 C19 124.11(14) . . ?
O1 C20 C15 115.46(12) . . ?
C19 C20 C15 120.43(14) . . ?
C23 C22 C27 119.32(14) . . ?
C23 C22 C8 120.28(14) . . ?
C27 C22 C8 120.40(13) . . ?
C24 C23 C22 121.11(19) . . ?
C25 C24 C23 118.8(2) . . ?
C26 C25 C24 121.48(18) . . ?
C25 C26 C27 119.6(2) . . ?
O2 C27 C22 115.94(13) . . ?
O2 C27 C26 124.39(17) . . ?
C22 C27 C26 119.67(18) . . ?
C20 O1 C21 117.74(13) . . ?
C27 O2 C28 118.90(17) . . ?

loop_
_geom_bond_atom_site_label_1
_geom_bond_atom_site_label_2
_geom_bond_distance
_geom_bond_site_symmetry_2
_geom_bond_publ_flag
C1 C14 1.3983(19) . ?
C1 C2 1.4067(18) . ?
C1 C15 1.4949(18) . ?
C2 C3 1.427(2) . ?
C2 C7 1.4369(18) . ?
C3 C4 1.356(2) . ?
C4 C5 1.410(2) . ?
C5 C6 1.357(2) . ?
C6 C7 1.4273(19) . ?
C7 C8 1.4003(19) . ?
C8 C9 1.4032(18) . ?
C8 C22 1.4965(18) . ?
C9 C10 1.4302(19) . ?
C9 C14 1.4373(17) . ?
C10 C11 1.355(2) . ?
C11 C12 1.415(2) . ?
C12 C13 1.350(2) . ?
C13 C14 1.4303(19) . ?
C15 C16 1.391(2) . ?
C15 C20 1.393(2) . ?
C16 C17 1.390(2) . ?
C17 C18 1.369(3) . ?
C18 C19 1.371(3) . ?
C19 C20 1.389(2) . ?
C20 O1 1.3585(18) . ?
C21 O1 1.4200(19) . ?
C22 C23 1.387(2) . ?
C22 C27 1.388(2) . ?
C23 C24 1.381(2) . ?
C24 C25 1.375(4) . ?
C25 C26 1.374(3) . ?
C26 C27 1.393(2) . ?
C27 O2 1.358(2) . ?
C28 O2 1.422(2) . ?

loop_
_geom_torsion_atom_site_label_1
_geom_torsion_atom_site_label_2
_geom_torsion_atom_site_label_3
_geom_torsion_atom_site_label_4
_geom_torsion
_geom_torsion_site_symmetry_1
_geom_torsion_site_symmetry_2
_geom_torsion_site_symmetry_3
_geom_torsion_site_symmetry_4
_geom_torsion_publ_flag
C14 C1 C2 C3 178.62(12) . . . . ?
C15 C1 C2 C3 -4.43(18) . . . . ?
C14 C1 C2 C7 -2.46(18) . . . . ?
C15 C1 C2 C7 174.49(11) . . . . ?
C1 C2 C3 C4 179.10(13) . . . . ?
C7 C2 C3 C4 0.2(2) . . . . ?
C2 C3 C4 C5 -0.9(2) . . . . ?
C3 C4 C5 C6 0.5(2) . . . . ?
C4 C5 C6 C7 0.6(2) . . . . ?
C5 C6 C7 C8 178.98(14) . . . . ?
C5 C6 C7 C2 -1.3(2) . . . . ?
C1 C2 C7 C8 1.66(18) . . . . ?
C3 C2 C7 C8 -179.38(12) . . . . ?
C1 C2 C7 C6 -178.05(12) . . . . ?
C3 C2 C7 C6 0.91(18) . . . . ?
C6 C7 C8 C9 179.75(12) . . . . ?
C2 C7 C8 C9 0.06(18) . . . . ?
C6 C7 C8 C22 0.60(19) . . . . ?
C2 C7 C8 C22 -179.10(12) . . . . ?
C7 C8 C9 C10 179.87(12) . . . . ?
C22 C8 C9 C10 -0.97(19) . . . . ?
C7 C8 C9 C14 -0.95(18) . . . . ?
C22 C8 C9 C14 178.21(12) . . . . ?
C8 C9 C10 C11 179.40(13) . . . . ?
C14 C9 C10 C11 0.21(19) . . . . ?
C9 C10 C11 C12 0.0(2) . . . . ?
C10 C11 C12 C13 0.1(2) . . . . ?
C11 C12 C13 C14 -0.4(2) . . . . ?
C2 C1 C14 C13 -178.56(12) . . . . ?
C15 C1 C14 C13 4.51(19) . . . . ?
C2 C1 C14 C9 1.58(18) . . . . ?
C15 C1 C14 C9 -175.35(11) . . . . ?
C12 C13 C14 C1 -179.24(13) . . . . ?
C12 C13 C14 C9 0.62(19) . . . . ?
C8 C9 C14 C1 0.13(18) . . . . ?
C10 C9 C14 C1 179.35(12) . . . . ?
C8 C9 C14 C13 -179.73(11) . . . . ?
C10 C9 C14 C13 -0.52(18) . . . . ?
C14 C1 C15 C16 79.56(18) . . . . ?
C2 C1 C15 C16 -97.38(16) . . . . ?
C14 C1 C15 C20 -100.59(16) . . . . ?
C2 C1 C15 C20 82.47(17) . . . . ?
C20 C15 C16 C17 -1.4(2) . . . . ?
C1 C15 C16 C17 178.41(15) . . . . ?
C15 C16 C17 C18 0.1(3) . . . . ?
C16 C17 C18 C19 1.1(3) . . . . ?
C17 C18 C19 C20 -1.1(3) . . . . ?
C18 C19 C20 O1 -179.63(15) . . . . ?
C18 C19 C20 C15 -0.2(2) . . . . ?
C16 C15 C20 O1 -179.08(14) . . . . ?
C1 C15 C20 O1 1.1(2) . . . . ?
C16 C15 C20 C19 1.5(2) . . . . ?
C1 C15 C20 C19 -178.36(14) . . . . ?
C7 C8 C22 C23 89.80(17) . . . . ?
C9 C8 C22 C23 -89.37(18) . . . . ?
C7 C8 C22 C27 -90.87(18) . . . . ?
C9 C8 C22 C27 89.96(17) . . . . ?
C27 C22 C23 C24 -1.5(3) . . . . ?
C8 C22 C23 C24 177.83(16) . . . . ?
C22 C23 C24 C25 -0.4(3) . . . . ?
C23 C24 C25 C26 1.5(3) . . . . ?
C24 C25 C26 C27 -0.6(3) . . . . ?
C23 C22 C27 O2 -177.99(15) . . . . ?
C8 C22 C27 O2 2.7(2) . . . . ?
C23 C22 C27 C26 2.4(3) . . . . ?
C8 C22 C27 C26 -176.92(16) . . . . ?
C25 C26 C27 O2 179.1(2) . . . . ?
C25 C26 C27 C22 -1.4(3) . . . . ?
C19 C20 O1 C21 -13.1(2) . . . . ?
C15 C20 O1 C21 167.45(15) . . . . ?
C22 C27 O2 C28 169.92(19) . . . . ?
C26 C27 O2 C28 -10.5(3) . . . . ?

loop_
_cod_related_entry_id
_cod_related_entry_database
_cod_related_entry_code
1 ChemSpider 550150
